data_7238655
loop_
_publ_author_name
'Yang, Yanan'
'Gong, Jingjing'
'Zhang, Weisong'
'Zhang, Hengchao'
'Zhang, Lili'
'Liu, Yang'
'Huang, Hui'
'Hu, Hailiang'
'Kang, Zhenhui'

_publ_section_title
;
 High-connected strategy of polyoxometalates towards model of core--shell
 nanostructure
;
_journal_issue 16
_journal_name_full 'RSC Advances'
_journal_page_first 6414
_journal_paper_doi 10.1039/c2ra20605f
_journal_volume 2
_journal_year 2012
_chemical_formula_moiety '[Cu3(C2H4N4)4][PW12O40]'
_chemical_formula_sum 'C8 H16 Cu3 N16 O40 P W12'
_chemical_formula_weight 3404.16
_space_group_IT_number 14
_space_group_name_Hall '-P 2yn'
_space_group_name_H-M_alt 'P 1 21/n 1'
_symmetry_cell_setting monoclinic
_symmetry_space_group_name_H-M 'P 1 21/n 1'
_atom_sites_solution_hydrogens geom
_atom_sites_solution_primary direct
_atom_sites_solution_secondary difmap
_audit_creation_method SHELXL-97
_cell_angle_alpha 90.00
_cell_angle_beta 93.066(2)
_cell_angle_gamma 90.00
_cell_formula_units_Z 4
_cell_length_a 16.9285(16)
_cell_length_b 14.9877(14)
_cell_length_c 19.0063(18)
_cell_measurement_reflns_used 12569
_cell_measurement_temperature 296(2)
_cell_measurement_theta_max 31.4585
_cell_measurement_theta_min 2.7605
_cell_volume 4815.4(8)
_computing_cell_refinement 'Bruker SAINT'
_computing_data_collection 'Bruker APEX2'
_computing_data_reduction 'Bruker SAINT'
_computing_molecular_graphics 'Bruker SHELXTL'
_computing_publication_material 'Bruker SHELXTL'
_computing_structure_refinement 'SHELXL-97 (Sheldrick, 1997)'
_computing_structure_solution 'SHELXS-97 (Sheldrick, 1990)'
_diffrn_ambient_temperature 296(2)
_diffrn_measured_fraction_theta_full 0.995
_diffrn_measured_fraction_theta_max 0.995
_diffrn_measurement_device_type 'Bruker APEX-II CCD'
_diffrn_measurement_method '\f and \w scans'
_diffrn_radiation_monochromator graphite
_diffrn_radiation_source 'fine-focus sealed tube'
_diffrn_radiation_type MoK\a
_diffrn_radiation_wavelength 0.71073
_diffrn_reflns_av_R_equivalents 0.0386
_diffrn_reflns_av_sigmaI/netI 0.0407
_diffrn_reflns_limit_h_max 19
_diffrn_reflns_limit_h_min -20
_diffrn_reflns_limit_k_max 18
_diffrn_reflns_limit_k_min -17
_diffrn_reflns_limit_l_max 23
_diffrn_reflns_limit_l_min -23
_diffrn_reflns_number 33970
_diffrn_reflns_theta_full 26.00
_diffrn_reflns_theta_max 26.00
_diffrn_reflns_theta_min 1.66
_exptl_absorpt_coefficient_mu 29.976
_exptl_absorpt_correction_T_max 0.3156
_exptl_absorpt_correction_T_min 0.1535
_exptl_absorpt_correction_type multi-scan
_exptl_absorpt_process_details sadabs
_exptl_crystal_colour Orange
_exptl_crystal_density_diffrn 4.696
_exptl_crystal_density_method 'not measured'
_exptl_crystal_description Block
_exptl_crystal_F_000 5944
_exptl_crystal_size_max 0.10
_exptl_crystal_size_mid 0.05
_exptl_crystal_size_min 0.05
_refine_diff_density_max 5.707
_refine_diff_density_min -2.923
_refine_diff_density_rms 0.396
_refine_ls_extinction_method none
_refine_ls_goodness_of_fit_ref 1.076
_refine_ls_hydrogen_treatment constr
_refine_ls_matrix_type full
_refine_ls_number_parameters 726
_refine_ls_number_reflns 9422
_refine_ls_number_restraints 0
_refine_ls_restrained_S_all 1.076
_refine_ls_R_factor_all 0.0526
_refine_ls_R_factor_gt 0.0398
_refine_ls_shift/su_max 0.001
_refine_ls_shift/su_mean 0.000
_refine_ls_structure_factor_coef Fsqd
_refine_ls_weighting_details 'calc w=1/[\s^2^(Fo^2^)+(0.0813P)^2^+19.1040P] where P=(Fo^2^+2Fc^2^)/3'
_refine_ls_weighting_scheme calc
_refine_ls_wR_factor_gt 0.1175
_refine_ls_wR_factor_ref 0.1272
_reflns_number_gt 7782
_reflns_number_total 9422
_reflns_threshold_expression >2sigma(I)
_cod_data_source_file c2ra20605f.txt
_cod_data_source_block FUNSOM-3
_cod_depositor_comments
;
The following automatic conversions were performed:

data item '_symmetry_cell_setting' value 'Monoclinic' was changed to
'monoclinic' in accordance with the
/home/saulius/struct/COD-crude-data/automatic-downloads/DataCite-retrospective/RSC/depositions/lib/dictionaries/cif_core.dic
dictionary named 'cif_core.dic' version 2.4.2 last updated on
2011-04-26.

Automatic conversion script
Id: cif_fix_values 6909 2019-04-08 15:41:33Z antanas 
;
_cod_original_sg_symbol_H-M P21/n
_cod_database_code 7238655

loop_
_symmetry_equiv_pos_as_xyz
'x, y, z'
'-x+1/2, y+1/2, -z+1/2'
'-x, -y, -z'
'x-1/2, -y-1/2, z-1/2'

loop_
_atom_site_label
_atom_site_type_symbol
_atom_site_fract_x
_atom_site_fract_y
_atom_site_fract_z
_atom_site_U_iso_or_equiv
_atom_site_adp_type
_atom_site_occupancy
_atom_site_symmetry_multiplicity
_atom_site_calc_flag
_atom_site_refinement_flags
_atom_site_disorder_assembly
_atom_site_disorder_group
P1 P 0.77586(17) 0.24914(18) 0.45344(13) 0.0106(6) Uani 1 1 d . A .
W1 W 0.87296(3) 0.38938(3) 0.58074(2) 0.01945(13) Uani 1 1 d . A .
W2 W 0.76157(3) 0.19028(4) 0.63288(2) 0.02421(14) Uani 1 1 d . A .
W3 W 0.65439(3) 0.38649(4) 0.55693(3) 0.02660(15) Uani 1 1 d . . .
W4 W 0.87210(4) 0.05797(3) 0.52796(3) 0.02542(14) Uani 1 1 d . A .
W5 W 0.66982(4) 0.05560(4) 0.50799(3) 0.02828(15) Uani 1 1 d . A .
W6 W 0.56690(3) 0.25232(4) 0.42928(3) 0.02917(15) Uani 1 1 d . . .
W7 W 0.66966(3) 0.43814(4) 0.38307(3) 0.02441(14) Uani 1 1 d . . .
W8 W 0.88956(14) 0.43814(7) 0.40612(4) 0.0166(4) Uani 0.959(9) 1 d P A 1
W8' W 0.860(3) 0.4493(14) 0.3999(10) 0.017(5) Uiso 0.041(9) 1 d P A 2
W9 W 0.98487(3) 0.25750(3) 0.47976(2) 0.01856(13) Uani 1 1 d . A .
W10 W 0.89032(4) 0.11649(3) 0.34016(3) 0.02375(14) Uani 1 1 d . A .
W11 W 0.78894(3) 0.29691(3) 0.27019(2) 0.01952(13) Uani 1 1 d . . .
W12 W 0.68959(4) 0.10928(4) 0.31946(3) 0.02588(15) Uani 1 1 d . . .
Cu1 Cu 0.93787(15) 0.41533(15) 0.77271(12) 0.0543(6) Uani 1 1 d . . .
Cu2 Cu 0.86510(16) 0.2033(2) 0.82754(12) 0.0707(8) Uani 1 1 d . . .
Cu3 Cu 0.67915(12) 0.08484(13) 0.79363(9) 0.0361(4) Uani 1 1 d . . .
O1 O 0.9023(6) 0.4543(6) 0.6513(4) 0.026(2) Uani 1 1 d . . .
O2 O 0.7544(6) 0.1844(7) 0.7228(4) 0.034(3) Uani 1 1 d . . .
O3 O 0.6135(7) 0.4456(9) 0.6201(5) 0.049(3) Uani 1 1 d . . .
O4 O 0.9322(7) -0.0270(7) 0.5543(6) 0.042(3) Uani 1 1 d . . .
O5 O 0.6070(8) -0.0314(8) 0.5185(6) 0.052(3) Uani 1 1 d . . .
O6 O 0.4691(6) 0.2292(8) 0.4126(5) 0.043(3) Uani 1 1 d . . .
O7 O 0.6358(7) 0.5321(7) 0.3423(5) 0.040(3) Uani 1 1 d . A .
O8 O 0.9259(6) 0.5334(6) 0.3741(5) 0.030(2) Uani 1 1 d . . .
O9 O 1.0848(6) 0.2384(6) 0.4894(5) 0.029(2) Uani 1 1 d . . .
O10 O 0.9578(7) 0.0516(7) 0.3015(5) 0.042(3) Uani 1 1 d . . .
O11 O 0.7974(6) 0.3414(7) 0.1872(4) 0.031(2) Uani 1 1 d . A .
O12 O 0.6310(8) 0.0428(7) 0.2669(5) 0.043(3) Uani 1 1 d . A .
O13 O 0.8382(6) 0.2809(6) 0.6222(4) 0.027(2) Uani 1 1 d . . .
O14 O 0.7646(6) 0.4168(6) 0.5701(4) 0.025(2) Uani 1 1 d . . .
O15 O 0.6863(6) 0.2783(7) 0.6054(5) 0.031(2) Uani 1 1 d . . .
O16 O 0.8944(6) 0.4669(6) 0.5056(4) 0.0220(19) Uani 1 1 d . . .
O17 O 0.6479(7) 0.4665(7) 0.4785(5) 0.036(2) Uani 1 1 d . A .
O18 O 0.5672(6) 0.3242(8) 0.5149(4) 0.035(3) Uani 1 1 d . . .
O19 O 0.6846(6) 0.1012(7) 0.6011(5) 0.034(2) Uani 1 1 d . . .
O20 O 0.8420(6) 0.1029(7) 0.6171(5) 0.032(2) Uani 1 1 d . . .
O21 O 0.9683(5) 0.3276(6) 0.5617(4) 0.0192(18) Uani 1 1 d . . .
O22 O 0.9433(6) 0.1585(6) 0.5263(5) 0.024(2) Uani 1 1 d . . .
O23 O 0.9823(5) 0.3673(6) 0.4276(4) 0.0217(19) Uani 1 1 d . . .
O24 O 0.7789(6) 0.4660(6) 0.4055(4) 0.025(2) Uani 1 1 d . A .
O25 O 0.5784(5) 0.3632(7) 0.3798(5) 0.029(2) Uani 1 1 d . A .
O26 O 0.5994(6) 0.1542(7) 0.4856(4) 0.032(2) Uani 1 1 d . . .
O27 O 0.7718(7) -0.0004(6) 0.5210(5) 0.035(3) Uani 1 1 d . . .
O28 O 0.9547(5) 0.1977(5) 0.3945(4) 0.0215(19) Uani 1 1 d . . .
O29 O 0.8632(6) 0.3673(6) 0.3261(4) 0.0225(19) Uani 1 1 d . A .
O30 O 0.7091(5) 0.3687(6) 0.3087(4) 0.026(2) Uani 1 1 d . A .
O31 O 0.6137(6) 0.1935(7) 0.3550(5) 0.030(2) Uani 1 1 d . A .
O32 O 0.6842(6) 0.0528(6) 0.4089(5) 0.030(2) Uani 1 1 d . A .
O33 O 0.8752(6) 0.0576(6) 0.4281(4) 0.025(2) Uani 1 1 d . . .
O34 O 0.8694(6) 0.2063(6) 0.2695(4) 0.025(2) Uani 1 1 d . A .
O35 O 0.7148(6) 0.2017(6) 0.2528(5) 0.030(2) Uani 1 1 d . A .
O36 O 0.7909(6) 0.0618(6) 0.3080(5) 0.031(2) Uani 1 1 d . A .
O37 O 0.8488(5) 0.3066(5) 0.4714(4) 0.0163(17) Uani 1 1 d . . .
O38 O 0.7004(5) 0.3051(6) 0.4545(4) 0.0219(19) Uani 1 1 d . A .
O39 O 0.7716(5) 0.1736(6) 0.5067(4) 0.0227(19) Uani 1 1 d . . .
O40 O 0.7835(5) 0.2103(6) 0.3800(4) 0.0192(18) Uani 1 1 d . A .
N1 N 0.9760(7) 0.2992(8) 0.7458(5) 0.030(3) Uani 1 1 d . . .
N2 N 0.9431(7) 0.2187(9) 0.7614(6) 0.032(3) Uani 1 1 d . . .
N3 N 0.9789(8) 0.1537(8) 0.7313(6) 0.034(3) Uani 1 1 d . . .
N4 N 1.0349(7) 0.1937(8) 0.6934(6) 0.028(3) Uani 1 1 d . . .
N5 N 0.8137(9) 0.4135(9) 0.7860(7) 0.040(3) Uani 1 1 d . . .
N6 N 0.7684(8) 0.4790(8) 0.7548(6) 0.034(3) Uani 1 1 d . . .
N7 N 0.6945(10) 0.4587(10) 0.7681(8) 0.053(4) Uani 1 1 d . . .
N8 N 0.6957(9) 0.3844(9) 0.8049(7) 0.043(4) Uani 1 1 d . . .
N9 N 0.7954(7) 0.1666(8) 0.8962(6) 0.031(3) Uani 1 1 d . . .
N10 N 0.7207(7) 0.1296(7) 0.8848(5) 0.021(2) Uani 1 1 d . . .
N11 N 0.6915(8) 0.1284(9) 0.9491(7) 0.040(3) Uani 1 1 d . . .
N12 N 0.7434(7) 0.1645(7) 0.9956(5) 0.025(3) Uani 1 1 d . . .
N13 N 0.5777(8) 0.1040(8) 0.7328(7) 0.035(3) Uani 1 1 d . . .
N14 N 0.5362(8) 0.0378(10) 0.7030(6) 0.043(4) Uani 1 1 d . . .
N15 N 0.4849(12) 0.0769(15) 0.6550(10) 0.086(7) Uani 1 1 d . . .
N16 N 0.4968(9) 0.1663(11) 0.6614(8) 0.050(4) Uani 1 1 d . . .
C1 C 1.0344(8) 0.2807(9) 0.7042(6) 0.026(3) Uani 1 1 d . . .
H1A H 1.0690 0.3218 0.6860 0.031 Uiso 1 1 calc R . .
C2 C 1.0888(11) 0.1425(11) 0.6525(8) 0.042(4) Uani 1 1 d . . .
H2A H 1.1237 0.1824 0.6296 0.062 Uiso 1 1 calc R . .
H2B H 1.0592 0.1081 0.6176 0.062 Uiso 1 1 calc R . .
H2C H 1.1194 0.1032 0.6831 0.062 Uiso 1 1 calc R . .
C3 C 0.7723(10) 0.3575(10) 0.8145(7) 0.034(4) Uani 1 1 d . . .
H3A H 0.7902 0.3064 0.8382 0.040 Uiso 1 1 calc R . .
C4 C 0.6322(13) 0.3355(12) 0.8345(12) 0.069(7) Uani 1 1 d . . .
H4A H 0.5828 0.3645 0.8222 0.103 Uiso 1 1 calc R . .
H4B H 0.6403 0.3336 0.8848 0.103 Uiso 1 1 calc R . .
H4C H 0.6310 0.2758 0.8161 0.103 Uiso 1 1 calc R . .
C5 C 0.8072(8) 0.1884(8) 0.9627(6) 0.020(3) Uani 1 1 d . . .
H5A H 0.8522 0.2156 0.9832 0.024 Uiso 1 1 calc R . .
C6 C 0.7361(13) 0.1791(11) 1.0700(7) 0.049(5) Uani 1 1 d . . .
H6A H 0.7836 0.2064 1.0897 0.074 Uiso 1 1 calc R . .
H6B H 0.7281 0.1229 1.0929 0.074 Uiso 1 1 calc R . .
H6C H 0.6919 0.2175 1.0769 0.074 Uiso 1 1 calc R . .
C7 C 0.5544(9) 0.1836(9) 0.7094(7) 0.028(3) Uani 1 1 d . . .
H7A H 0.5741 0.2391 0.7236 0.034 Uiso 1 1 calc R . .
C8 C 0.4519(12) 0.2390(14) 0.6235(11) 0.063(6) Uani 1 1 d . . .
H8A H 0.4732 0.2958 0.6383 0.094 Uiso 1 1 calc R . .
H8B H 0.3972 0.2358 0.6342 0.094 Uiso 1 1 calc R . .
H8C H 0.4565 0.2323 0.5737 0.094 Uiso 1 1 calc R . .

loop_
_atom_site_aniso_label
_atom_site_aniso_U_11
_atom_site_aniso_U_22
_atom_site_aniso_U_33
_atom_site_aniso_U_23
_atom_site_aniso_U_13
_atom_site_aniso_U_12
P1 0.0087(16) 0.0139(15) 0.0094(13) 0.0020(10) 0.0013(11) -0.0007(12)
W1 0.0234(3) 0.0216(3) 0.0133(2) -0.00069(17) 0.00045(19) -0.0051(2)
W2 0.0224(3) 0.0355(3) 0.0146(2) 0.0080(2) -0.00027(19) -0.0113(2)
W3 0.0198(3) 0.0436(3) 0.0168(2) -0.0011(2) 0.0042(2) 0.0061(3)
W4 0.0282(3) 0.0210(3) 0.0266(3) 0.00806(19) -0.0024(2) -0.0001(2)
W5 0.0273(3) 0.0345(3) 0.0224(3) 0.0078(2) -0.0045(2) -0.0178(3)
W6 0.0122(3) 0.0551(4) 0.0201(3) 0.0048(2) 0.0005(2) -0.0031(3)
W7 0.0200(3) 0.0326(3) 0.0209(3) 0.0058(2) 0.0031(2) 0.0084(2)
W8 0.0177(9) 0.0175(3) 0.0148(3) 0.0026(2) 0.0023(3) -0.0036(4)
W9 0.0131(3) 0.0224(3) 0.0201(2) 0.00019(18) -0.00006(19) -0.0015(2)
W10 0.0248(3) 0.0218(3) 0.0248(3) -0.00424(19) 0.0026(2) 0.0019(2)
W11 0.0207(3) 0.0262(3) 0.0117(2) 0.00101(18) 0.00105(18) -0.0029(2)
W12 0.0248(3) 0.0326(3) 0.0198(2) -0.0035(2) -0.0031(2) -0.0118(2)
Cu1 0.0598(16) 0.0503(13) 0.0511(12) -0.0150(10) -0.0123(11) 0.0240(12)
Cu2 0.0531(17) 0.113(2) 0.0489(13) -0.0006(13) 0.0264(11) -0.0287(16)
Cu3 0.0376(12) 0.0417(11) 0.0288(8) -0.0074(7) 0.0006(8) -0.0007(9)
O1 0.027(6) 0.036(5) 0.014(4) -0.009(4) 0.002(4) -0.010(4)
O2 0.030(6) 0.055(7) 0.018(4) 0.015(4) 0.001(4) -0.019(5)
O3 0.039(7) 0.088(9) 0.021(5) -0.001(5) 0.008(4) 0.023(6)
O4 0.042(7) 0.029(6) 0.055(6) 0.017(5) -0.006(5) 0.008(5)
O5 0.051(8) 0.063(8) 0.042(6) 0.006(6) -0.010(6) -0.031(6)
O6 0.023(6) 0.076(8) 0.028(5) 0.014(5) -0.009(4) 0.002(6)
O7 0.047(8) 0.037(6) 0.037(5) 0.005(4) -0.007(5) 0.010(5)
O8 0.033(6) 0.025(5) 0.031(5) 0.009(4) -0.009(4) -0.017(4)
O9 0.022(6) 0.033(5) 0.033(5) 0.001(4) 0.004(4) -0.002(4)
O10 0.056(8) 0.039(6) 0.030(5) -0.012(4) -0.003(5) 0.017(6)
O11 0.034(6) 0.043(6) 0.015(4) -0.001(4) 0.004(4) -0.002(5)
O12 0.060(8) 0.038(6) 0.031(5) -0.009(4) -0.005(5) -0.026(6)
O13 0.025(6) 0.036(5) 0.020(4) 0.001(4) -0.001(4) -0.007(4)
O14 0.023(6) 0.027(5) 0.023(4) 0.006(4) -0.001(4) -0.001(4)
O15 0.015(5) 0.053(6) 0.027(5) 0.010(4) 0.004(4) -0.006(5)
O16 0.029(6) 0.024(5) 0.013(4) 0.002(3) 0.004(3) 0.005(4)
O17 0.035(7) 0.048(6) 0.025(5) -0.001(4) 0.001(4) 0.016(5)
O18 0.012(5) 0.079(8) 0.015(4) 0.002(4) 0.006(3) 0.002(5)
O19 0.035(7) 0.045(6) 0.021(4) 0.011(4) 0.004(4) -0.013(5)
O20 0.023(6) 0.042(6) 0.029(5) 0.011(4) -0.010(4) -0.008(4)
O21 0.015(5) 0.027(5) 0.016(4) -0.005(3) 0.004(3) -0.005(4)
O22 0.027(6) 0.015(4) 0.031(5) 0.003(3) -0.004(4) -0.001(4)
O23 0.021(5) 0.022(5) 0.021(4) 0.001(3) 0.002(4) -0.007(4)
O24 0.027(6) 0.026(5) 0.021(4) 0.003(3) 0.002(4) -0.001(4)
O25 0.011(5) 0.051(6) 0.025(4) 0.001(4) 0.001(4) -0.002(4)
O26 0.020(6) 0.053(6) 0.022(4) 0.014(4) 0.003(4) -0.011(5)
O27 0.046(7) 0.023(5) 0.034(5) 0.005(4) -0.009(5) -0.012(5)
O28 0.016(5) 0.018(4) 0.031(5) -0.003(3) 0.002(4) -0.001(4)
O29 0.023(5) 0.027(5) 0.018(4) -0.003(3) 0.004(3) -0.005(4)
O30 0.014(5) 0.038(5) 0.025(4) 0.000(4) 0.006(4) -0.003(4)
O31 0.017(5) 0.042(6) 0.029(5) 0.004(4) 0.001(4) -0.008(4)
O32 0.030(6) 0.039(6) 0.022(4) 0.001(4) 0.001(4) -0.007(5)
O33 0.029(6) 0.027(5) 0.021(4) 0.000(3) 0.005(4) 0.003(4)
O34 0.026(6) 0.027(5) 0.023(4) -0.004(4) 0.003(4) 0.000(4)
O35 0.026(6) 0.033(5) 0.030(5) -0.001(4) -0.005(4) -0.003(4)
O36 0.036(6) 0.027(5) 0.030(5) -0.006(4) 0.000(4) -0.013(4)
O37 0.019(5) 0.016(4) 0.014(4) 0.000(3) 0.004(3) -0.008(4)
O38 0.010(5) 0.035(5) 0.021(4) 0.007(4) 0.002(3) 0.000(4)
O39 0.017(5) 0.030(5) 0.021(4) 0.002(4) 0.002(3) -0.003(4)
O40 0.012(5) 0.025(5) 0.021(4) 0.000(3) 0.000(3) -0.001(4)
N1 0.023(7) 0.043(7) 0.023(5) 0.002(5) -0.004(5) 0.001(6)
N2 0.021(7) 0.050(8) 0.025(6) 0.003(5) 0.005(5) -0.011(6)
N3 0.042(9) 0.024(6) 0.036(6) 0.003(5) -0.002(6) -0.013(6)
N4 0.019(7) 0.034(7) 0.032(6) -0.002(5) 0.001(5) -0.008(5)
N5 0.037(9) 0.034(7) 0.049(7) -0.002(6) 0.001(6) 0.009(6)
N6 0.033(8) 0.034(7) 0.038(6) -0.007(5) 0.013(5) 0.008(6)
N7 0.059(11) 0.048(9) 0.055(9) -0.001(7) 0.028(8) -0.007(8)
N8 0.047(10) 0.035(7) 0.050(8) -0.012(6) 0.026(7) -0.025(7)
N9 0.019(7) 0.042(7) 0.032(6) 0.010(5) 0.002(5) -0.009(5)
N10 0.024(7) 0.021(5) 0.021(5) -0.001(4) 0.013(4) -0.009(5)
N11 0.029(8) 0.038(7) 0.053(8) 0.001(6) 0.017(6) -0.004(6)
N12 0.033(7) 0.027(6) 0.014(5) -0.007(4) 0.001(4) 0.005(5)
N13 0.023(7) 0.036(7) 0.045(7) 0.009(5) -0.003(6) 0.002(6)
N14 0.034(8) 0.055(9) 0.038(7) 0.030(6) -0.009(6) -0.018(7)
N15 0.061(14) 0.119(17) 0.077(12) 0.045(12) -0.017(10) -0.037(12)
N16 0.040(9) 0.055(9) 0.056(9) 0.024(7) 0.009(7) 0.004(7)
C1 0.026(8) 0.019(7) 0.033(7) 0.008(5) -0.002(6) -0.002(6)
C2 0.050(11) 0.034(9) 0.042(8) 0.000(7) 0.011(7) 0.021(8)
C3 0.038(10) 0.027(8) 0.037(7) 0.010(6) 0.010(6) 0.023(7)
C4 0.061(15) 0.028(9) 0.123(18) 0.009(10) 0.056(13) -0.011(9)
C5 0.013(7) 0.025(7) 0.020(6) -0.008(5) -0.004(5) -0.003(5)
C6 0.085(15) 0.043(9) 0.019(7) -0.009(6) -0.003(8) 0.006(9)
C7 0.020(8) 0.026(7) 0.039(7) 0.013(6) 0.006(6) 0.008(6)
C8 0.042(13) 0.087(15) 0.060(11) 0.035(10) 0.005(9) 0.006(11)

loop_
_atom_type_symbol
_atom_type_description
_atom_type_scat_dispersion_real
_atom_type_scat_dispersion_imag
_atom_type_scat_source
C C 0.0033 0.0016 'International Tables Vol C Tables 4.2.6.8 and 6.1.1.4'
O O 0.0106 0.0060 'International Tables Vol C Tables 4.2.6.8 and 6.1.1.4'
W W -0.8490 6.8722 'International Tables Vol C Tables 4.2.6.8 and 6.1.1.4'
P P 0.1023 0.0942 'International Tables Vol C Tables 4.2.6.8 and 6.1.1.4'
Cu Cu 0.3201 1.2651 'International Tables Vol C Tables 4.2.6.8 and 6.1.1.4'
N N 0.0061 0.0033 'International Tables Vol C Tables 4.2.6.8 and 6.1.1.4'
H H 0.0000 0.0000 'International Tables Vol C Tables 4.2.6.8 and 6.1.1.4'

loop_
_geom_angle_atom_site_label_1
_geom_angle_atom_site_label_2
_geom_angle_atom_site_label_3
_geom_angle
_geom_angle_site_symmetry_1
_geom_angle_site_symmetry_3
O39 P1 O40 109.5(5) . .
O39 P1 O38 109.2(5) . .
O40 P1 O38 109.5(5) . .
O39 P1 O37 109.7(5) . .
O40 P1 O37 108.2(5) . .
O38 P1 O37 110.7(5) . .
O1 W1 O14 101.5(4) . .
O1 W1 O16 100.6(4) . .
O14 W1 O16 90.6(4) . .
O1 W1 O21 102.2(4) . .
O14 W1 O21 156.1(4) . .
O16 W1 O21 87.5(4) . .
O1 W1 O13 104.1(4) . .
O14 W1 O13 84.8(4) . .
O16 W1 O13 155.3(4) . .
O21 W1 O13 87.0(4) . .
O1 W1 O37 171.1(4) . .
O14 W1 O37 84.3(3) . .
O16 W1 O37 72.5(3) . .
O21 W1 O37 72.4(3) . .
O13 W1 O37 82.9(3) . .
O2 W2 O15 103.2(5) . .
O2 W2 O13 103.2(4) . .
O15 W2 O13 85.7(4) . .
O2 W2 O20 102.0(5) . .
O15 W2 O20 154.8(4) . .
O13 W2 O20 88.7(4) . .
O2 W2 O19 101.1(4) . .
O15 W2 O19 87.9(4) . .
O13 W2 O19 155.7(4) . .
O20 W2 O19 87.3(4) . .
O2 W2 O39 171.1(4) . .
O15 W2 O39 83.1(4) . .
O13 W2 O39 83.3(3) . .
O20 W2 O39 71.8(3) . .
O19 W2 O39 72.7(3) . .
O3 W3 O18 102.8(5) . .
O3 W3 O17 102.7(5) . .
O18 W3 O17 88.2(4) . .
O3 W3 O14 102.6(5) . .
O18 W3 O14 154.5(4) . .
O17 W3 O14 88.2(4) . .
O3 W3 O15 102.6(5) . .
O18 W3 O15 88.8(4) . .
O17 W3 O15 154.5(4) . .
O14 W3 O15 83.8(4) . .
O3 W3 O38 172.9(4) . .
O18 W3 O38 72.1(3) . .
O17 W3 O38 72.6(4) . .
O14 W3 O38 82.8(3) . .
O15 W3 O38 82.4(3) . .
O4 W4 O33 104.2(5) . .
O4 W4 O27 101.2(5) . .
O33 W4 O27 90.1(4) . .
O4 W4 O20 100.8(5) . .
O33 W4 O20 155.0(4) . .
O27 W4 O20 86.8(4) . .
O4 W4 O22 103.1(5) . .
O33 W4 O22 86.3(4) . .
O27 W4 O22 155.6(4) . .
O20 W4 O22 86.3(4) . .
O4 W4 O39 170.2(5) . .
O33 W4 O39 83.9(3) . .
O27 W4 O39 72.8(4) . .
O20 W4 O39 71.4(3) . .
O22 W4 O39 82.8(3) . .
O5 W5 O19 102.6(5) . .
O5 W5 O32 102.2(5) . .
O19 W5 O32 155.1(4) . .
O5 W5 O27 102.3(5) . .
O19 W5 O27 88.0(4) . .
O32 W5 O27 87.5(4) . .
O5 W5 O26 103.3(5) . .
O19 W5 O26 88.8(4) . .
O32 W5 O26 84.8(4) . .
O27 W5 O26 154.3(4) . .
O5 W5 O39 172.2(4) . .
O19 W5 O39 72.2(4) . .
O32 W5 O39 83.2(3) . .
O27 W5 O39 72.0(3) . .
O26 W5 O39 82.7(4) . .
O6 W6 O31 102.1(5) . .
O6 W6 O26 101.4(5) . .
O31 W6 O26 86.4(4) . .
O6 W6 O25 102.0(5) . .
O31 W6 O25 88.9(4) . .
O26 W6 O25 156.6(4) . .
O6 W6 O18 103.1(5) . .
O31 W6 O18 154.8(4) . .
O26 W6 O18 88.3(4) . .
O25 W6 O18 86.3(4) . .
O6 W6 O38 172.6(5) . .
O31 W6 O38 82.8(4) . .
O26 W6 O38 84.3(4) . .
O25 W6 O38 72.3(3) . .
O18 W6 O38 72.1(3) . .
O7 W7 O30 103.8(5) . .
O7 W7 O25 102.8(5) . .
O30 W7 O25 88.3(4) . .
O7 W7 O17 99.9(5) . .
O30 W7 O17 156.3(4) . .
O25 W7 O17 88.0(4) . .
O7 W7 O24 102.7(5) . .
O30 W7 O24 84.9(4) . .
O25 W7 O24 154.6(4) . .
O17 W7 O24 88.5(4) . .
O7 W7 O38 170.6(5) . .
O30 W7 O38 83.9(3) . .
O25 W7 O38 71.8(3) . .
O17 W7 O38 72.7(4) . .
O24 W7 O38 83.1(3) . .
O7 W7 W8' 108.3(6) . .
O30 W7 W8' 73.4(4) . .
O25 W7 W8' 146.8(5) . .
O17 W7 W8' 97.8(4) . .
O24 W7 W8' 12.1(4) . .
O38 W7 W8' 78.8(5) . .
O8 W8 O29 105.2(4) . .
O8 W8 O24 100.9(5) . .
O29 W8 O24 85.9(4) . .
O8 W8 O23 103.6(4) . .
O29 W8 O23 90.9(4) . .
O24 W8 O23 155.2(4) . .
O8 W8 O16 99.6(4) . .
O29 W8 O16 155.1(4) . .
O24 W8 O16 87.0(4) . .
O23 W8 O16 85.7(4) . .
O8 W8 O37 170.3(4) . .
O29 W8 O37 83.9(3) . .
O24 W8 O37 82.9(3) . .
O23 W8 O37 72.3(3) . .
O16 W8 O37 71.5(3) . .
O24 W8' O8 122(2) . .
O24 W8' O29 104.3(19) . .
O8 W8' O29 102.3(12) . .
O24 W8' O16 97.5(11) . .
O8 W8' O16 91.4(13) . .
O29 W8' O16 142(2) . .
O24 W8' O23 153.5(12) . .
O8 W8' O23 82.7(18) . .
O29 W8' O23 76.7(14) . .
O16 W8' O23 70.3(13) . .
O24 W8' W7 16.7(6) . .
O8 W8' W7 130.8(19) . .
O29 W8' W7 87.9(14) . .
O16 W8' W7 109.4(12) . .
O23 W8' W7 145.9(7) . .
O9 W9 O22 102.1(4) . .
O9 W9 O28 103.4(4) . .
O22 W9 O28 86.5(4) . .
O9 W9 O21 101.0(4) . .
O22 W9 O21 88.6(4) . .
O28 W9 O21 155.6(4) . .
O9 W9 O23 101.2(4) . .
O22 W9 O23 156.8(4) . .
O28 W9 O23 88.1(3) . .
O21 W9 O23 87.1(4) . .
O9 W9 O37 171.6(4) . .
O22 W9 O37 83.8(3) . .
O28 W9 O37 82.8(3) . .
O21 W9 O37 72.9(3) . .
O23 W9 O37 73.1(3) . .
O10 W10 O28 102.9(5) . .
O10 W10 O33 103.7(5) . .
O28 W10 O33 85.4(4) . .
O10 W10 O34 101.7(4) . .
O28 W10 O34 90.6(4) . .
O33 W10 O34 154.5(4) . .
O10 W10 O36 102.3(5) . .
O28 W10 O36 154.6(4) . .
O33 W10 O36 85.8(4) . .
O34 W10 O36 87.2(4) . .
O10 W10 O40 172.1(4) . .
O28 W10 O40 82.9(3) . .
O33 W10 O40 81.9(3) . .
O34 W10 O40 72.6(3) . .
O36 W10 O40 72.3(4) . .
O11 W11 O30 103.2(4) . .
O11 W11 O35 102.4(4) . .
O30 W11 O35 90.9(4) . .
O11 W11 O29 102.1(4) . .
O30 W11 O29 86.2(4) . .
O35 W11 O29 155.3(4) . .
O11 W11 O34 100.0(4) . .
O30 W11 O34 156.7(4) . .
O35 W11 O34 86.0(4) . .
O29 W11 O34 87.1(4) . .
O11 W11 O40 170.6(4) . .
O30 W11 O40 85.0(3) . .
O35 W11 O40 72.5(3) . .
O29 W11 O40 82.8(3) . .
O34 W11 O40 72.1(3) . .
O12 W12 O36 102.6(5) . .
O12 W12 O32 102.2(5) . .
O36 W12 O32 91.3(4) . .
O12 W12 O35 100.2(4) . .
O36 W12 O35 87.7(4) . .
O32 W12 O35 157.3(4) . .
O12 W12 O31 102.1(5) . .
O36 W12 O31 155.3(4) . .
O32 W12 O31 85.1(4) . .
O35 W12 O31 86.3(4) . .
O12 W12 O40 171.8(4) . .
O36 W12 O40 73.4(3) . .
O32 W12 O40 85.2(3) . .
O35 W12 O40 72.8(3) . .
O31 W12 O40 82.0(3) . .
N1 Cu1 N14 147.2(6) . 2_656
N1 Cu1 N5 111.4(5) . .
N14 Cu1 N5 101.4(5) 2_656 .
N1 Cu1 O1 92.0(4) . .
N14 Cu1 O1 92.3(4) 2_656 .
N5 Cu1 O1 85.4(4) . .
N2 Cu2 N9 169.3(6) . .
N10 Cu3 N13 135.0(5) . .
N10 Cu3 N6 121.2(5) . 2_646
N13 Cu3 N6 103.0(5) . 2_646
N10 Cu3 O2 96.1(4) . .
N13 Cu3 O2 92.9(4) . .
N6 Cu3 O2 88.5(4) 2_646 .
W1 O1 Cu1 131.0(5) . .
W2 O2 Cu3 130.7(5) . .
W8 O8 W8' 17.8(14) . .
W2 O13 W1 151.6(5) . .
W1 O14 W3 153.7(5) . .
W2 O15 W3 152.6(6) . .
W1 O16 W8 126.9(5) . .
W1 O16 W8' 126.5(7) . .
W8 O16 W8' 15.0(12) . .
W3 O17 W7 126.4(5) . .
W3 O18 W6 126.4(5) . .
W5 O19 W2 126.2(5) . .
W4 O20 W2 126.9(4) . .
W1 O21 W9 125.6(4) . .
W9 O22 W4 150.7(5) . .
W8 O23 W9 125.4(5) . .
W8 O23 W8' 3.4(5) . .
W9 O23 W8' 122.5(6) . .
W8' O24 W8 5.2(9) . .
W8' O24 W7 151.2(9) . .
W8 O24 W7 151.9(5) . .
W7 O25 W6 126.5(5) . .
W6 O26 W5 151.7(6) . .
W4 O27 W5 126.8(5) . .
W9 O28 W10 152.5(5) . .
W8' O29 W8 16.6(14) . .
W8' O29 W11 137.0(15) . .
W8 O29 W11 151.0(5) . .
W11 O30 W7 151.5(5) . .
W6 O31 W12 151.5(5) . .
W12 O32 W5 152.1(6) . .
W4 O33 W10 151.6(5) . .
W10 O34 W11 126.4(5) . .
W11 O35 W12 125.7(5) . .
W12 O36 W10 125.7(5) . .
P1 O37 W9 126.8(5) . .
P1 O37 W1 125.0(4) . .
W9 O37 W1 89.0(3) . .
P1 O37 W8 125.9(4) . .
W9 O37 W8 89.1(3) . .
W1 O37 W8 89.0(2) . .
P1 O38 W6 126.2(5) . .
P1 O38 W7 126.2(5) . .
W6 O38 W7 89.3(3) . .
P1 O38 W3 125.7(4) . .
W6 O38 W3 89.2(3) . .
W7 O38 W3 88.2(3) . .
P1 O39 W2 126.1(5) . .
P1 O39 W4 125.3(5) . .
W2 O39 W4 89.7(3) . .
P1 O39 W5 126.6(5) . .
W2 O39 W5 88.8(3) . .
W4 O39 W5 88.3(3) . .
P1 O40 W12 125.7(5) . .
P1 O40 W10 127.2(5) . .
W12 O40 W10 88.4(3) . .
P1 O40 W11 125.6(5) . .
W12 O40 W11 88.9(3) . .
W10 O40 W11 88.8(3) . .
C1 N1 N2 105.6(12) . .
C1 N1 Cu1 127.9(10) . .
N2 N1 Cu1 126.2(10) . .
N3 N2 N1 111.2(12) . .
N3 N2 Cu2 124.2(10) . .
N1 N2 Cu2 124.0(10) . .
N2 N3 N4 104.9(11) . .
C1 N4 N3 110.0(12) . .
C1 N4 C2 128.0(13) . .
N3 N4 C2 121.8(13) . .
C3 N5 N6 111.1(14) . .
C3 N5 Cu1 130.3(11) . .
N6 N5 Cu1 118.4(10) . .
N7 N6 N5 105.5(13) . .
N7 N6 Cu3 134.1(11) . 2_656
N5 N6 Cu3 120.2(10) . 2_656
N8 N7 N6 108.0(15) . .
N7 N8 C3 108.1(14) . .
N7 N8 C4 130.4(17) . .
C3 N8 C4 121.5(15) . .
C5 N9 N10 109.9(11) . .
C5 N9 Cu2 121.7(10) . .
N10 N9 Cu2 127.4(8) . .
N11 N10 N9 103.9(10) . .
N11 N10 Cu3 132.1(10) . .
N9 N10 Cu3 123.9(8) . .
N12 N11 N10 109.7(12) . .
C5 N12 N11 108.8(10) . .
C5 N12 C6 122.4(12) . .
N11 N12 C6 128.7(14) . .
C7 N13 N14 112.9(12) . .
C7 N13 Cu3 122.9(10) . .
N14 N13 Cu3 123.3(10) . .
N13 N14 N15 105.6(14) . .
N13 N14 Cu1 119.9(9) . 2_646
N15 N14 Cu1 134.2(13) . 2_646
N16 N15 N14 106.2(15) . .
C7 N16 N15 110.8(14) . .
C7 N16 C8 121.7(16) . .
N15 N16 C8 127.4(17) . .
N4 C1 N1 108.0(13) . .
N5 C3 N8 107.4(13) . .
N9 C5 N12 107.6(11) . .
N13 C7 N16 104.4(13) . .

loop_
_geom_bond_atom_site_label_1
_geom_bond_atom_site_label_2
_geom_bond_distance
_geom_bond_site_symmetry_2
P1 O39 1.524(9) .
P1 O40 1.525(8) .
P1 O38 1.528(9) .
P1 O37 1.529(8) .
W1 O1 1.709(8) .
W1 O14 1.880(10) .
W1 O16 1.892(8) .
W1 O21 1.912(9) .
W1 O13 1.913(9) .
W1 O37 2.436(7) .
W2 O2 1.723(9) .
W2 O15 1.888(10) .
W2 O13 1.896(9) .
W2 O20 1.925(11) .
W2 O19 1.939(10) .
W2 O39 2.425(8) .
W3 O3 1.671(10) .
W3 O18 1.887(10) .
W3 O17 1.912(10) .
W3 O14 1.924(9) .
W3 O15 1.928(10) .
W3 O38 2.459(9) .
W4 O4 1.689(10) .
W4 O33 1.902(8) .
W4 O27 1.908(10) .
W4 O20 1.917(10) .
W4 O22 1.931(9) .
W4 O39 2.447(9) .
W5 O5 1.701(11) .
W5 O19 1.901(9) .
W5 O32 1.912(9) .
W5 O27 1.923(11) .
W5 O26 1.932(10) .
W5 O39 2.469(9) .
W6 O6 1.705(11) .
W6 O31 1.875(10) .
W6 O26 1.884(9) .
W6 O25 1.925(10) .
W6 O18 1.951(9) .
W6 O38 2.419(9) .
W7 O7 1.692(10) .
W7 O30 1.904(9) .
W7 O25 1.908(10) .
W7 O17 1.917(9) .
W7 O24 1.922(10) .
W7 O38 2.453(8) .
W7 W8' 3.22(5) .
W8 O8 1.681(9) .
W8 O29 1.890(8) .
W8 O24 1.918(10) .
W8 O23 1.921(10) .
W8 O16 1.936(8) .
W8 O37 2.448(8) .
W8' O24 1.40(5) .
W8' O8 1.78(3) .
W8' O29 1.869(18) .
W8' O16 2.08(3) .
W8' O23 2.45(5) .
W9 O9 1.716(10) .
W9 O22 1.883(9) .
W9 O28 1.897(8) .
W9 O21 1.912(8) .
W9 O23 1.920(8) .
W9 O37 2.415(9) .
W10 O10 1.697(11) .
W10 O28 1.901(8) .
W10 O33 1.919(9) .
W10 O34 1.921(9) .
W10 O36 1.942(10) .
W10 O40 2.442(9) .
W11 O11 1.726(9) .
W11 O30 1.904(9) .
W11 O35 1.918(9) .
W11 O29 1.917(8) .
W11 O34 1.924(9) .
W11 O40 2.464(8) .
W12 O12 1.693(9) .
W12 O36 1.880(11) .
W12 O32 1.906(9) .
W12 O35 1.940(10) .
W12 O31 1.948(10) .
W12 O40 2.438(8) .
Cu1 N1 1.935(12) .
Cu1 N14 1.938(14) 2_656
Cu1 N5 2.130(15) .
Cu1 O1 2.425(8) .
Cu2 N2 1.886(12) .
Cu2 N9 1.888(12) .
Cu3 N10 1.954(10) .
Cu3 N13 2.039(12) .
Cu3 N6 2.059(13) 2_646
Cu3 O2 2.417(9) .
N1 C1 1.328(18) .
N1 N2 1.367(17) .
N2 N3 1.296(18) .
N3 N4 1.360(17) .
N4 C1 1.320(19) .
N4 C2 1.451(19) .
N5 C3 1.24(2) .
N5 N6 1.362(17) .
N6 N7 1.32(2) .
N6 Cu3 2.059(13) 2_656
N7 N8 1.316(19) .
N8 C3 1.36(2) .
N8 C4 1.44(2) .
N9 C5 1.310(16) .
N9 N10 1.388(16) .
N10 N11 1.343(16) .
N11 N12 1.328(17) .
N12 C5 1.326(17) .
N12 C6 1.442(16) .
N13 C7 1.326(17) .
N13 N14 1.326(18) .
N14 N15 1.36(2) .
N14 Cu1 1.938(14) 2_646
N15 N16 1.36(3) .
N16 C7 1.33(2) .
N16 C8 1.49(2) .
